data_4101334
loop_
_publ_author_name
'Gerard, Baudouin'
'Sangji, Sheharbano'
'O'Leary, Daniel J'
'Porco, Jr, John A'

_publ_section_title
;
 Enantioselective photocycloaddition mediated by chiral Br\/onsted
 acids: asymmetric synthesis of the rocaglamides.
;
_journal_issue 24
_journal_name_full 'Journal of the American Chemical Society'
_journal_page_first 7754
_journal_page_last 7755
_journal_paper_doi 10.1021/ja062621j
_journal_volume 128
_journal_year 2006
_chemical_formula_sum 'C73 H50 O4'
_chemical_formula_weight 991.13
_chemical_name_systematic
; 
 ? 
;
_space_group_IT_number 4
_symmetry_cell_setting monoclinic
_symmetry_space_group_name_Hall 'P 2yb'
_symmetry_space_group_name_H-M 'P 1 21 1'
_atom_sites_solution_hydrogens mixed
_atom_sites_solution_primary direct
_atom_sites_solution_secondary difmap
_audit_creation_method SHELXL-97
_cell_angle_alpha 90.00
_cell_angle_beta 103.189(3)
_cell_angle_gamma 90.00
_cell_formula_units_Z 2
_cell_length_a 10.2354(6)
_cell_length_b 18.0628(10)
_cell_length_c 16.1878(9)
_cell_measurement_reflns_used 7965
_cell_measurement_temperature 173(2)
_cell_measurement_theta_max 30.54
_cell_measurement_theta_min 2.33
_cell_volume 2913.9(3)
_computing_cell_refinement 'Bruker SAINT+'
_computing_data_collection 'Bruker APEX2'
_computing_data_reduction 'Bruker SAINT+'
_computing_molecular_graphics 'Bruker SHELXTL'
_computing_publication_material 'Bruker SHELXTL'
_computing_structure_refinement 'SHELXL-97 (Sheldrick, 1997)'
_computing_structure_solution 'SHELXS-97 (Sheldrick, 1990)'
_diffrn_ambient_temperature 173(2)
_diffrn_measured_fraction_theta_full 0.995
_diffrn_measured_fraction_theta_max 0.995
_diffrn_measurement_device_type 'Bruker APEX II diffractometer'
_diffrn_measurement_method 'phi and omega scans'
_diffrn_radiation_monochromator graphite
_diffrn_radiation_source 'fine-focus sealed tube'
_diffrn_radiation_type MoK\a
_diffrn_radiation_wavelength 0.71073
_diffrn_reflns_av_R_equivalents 0.0305
_diffrn_reflns_av_sigmaI/netI 0.0320
_diffrn_reflns_limit_h_max 13
_diffrn_reflns_limit_h_min -13
_diffrn_reflns_limit_k_max 17
_diffrn_reflns_limit_k_min -23
_diffrn_reflns_limit_l_max 21
_diffrn_reflns_limit_l_min -21
_diffrn_reflns_number 40710
_diffrn_reflns_theta_full 28.28
_diffrn_reflns_theta_max 28.28
_diffrn_reflns_theta_min 1.71
_exptl_absorpt_coefficient_mu 0.069
_exptl_absorpt_correction_T_max 0.9730
_exptl_absorpt_correction_T_min 0.9599
_exptl_absorpt_correction_type multi-scan
_exptl_absorpt_process_details SADABS
_exptl_crystal_colour colourless
_exptl_crystal_density_diffrn 1.130
_exptl_crystal_density_meas 0
_exptl_crystal_density_method 'not measured'
_exptl_crystal_description block
_exptl_crystal_F_000 1040
_exptl_crystal_size_max 0.60
_exptl_crystal_size_mid 0.50
_exptl_crystal_size_min 0.40
_refine_diff_density_max 0.242
_refine_diff_density_min -0.291
_refine_diff_density_rms 0.051
_refine_ls_abs_structure_details 'Flack H D (1983), Acta Cryst. A39, 876-881'
_refine_ls_abs_structure_Flack 1.6(7)
_refine_ls_extinction_method none
_refine_ls_goodness_of_fit_ref 1.043
_refine_ls_hydrogen_treatment mixed
_refine_ls_matrix_type full
_refine_ls_number_parameters 882
_refine_ls_number_reflns 12810
_refine_ls_number_restraints 1
_refine_ls_restrained_S_all 1.043
_refine_ls_R_factor_all 0.0506
_refine_ls_R_factor_gt 0.0453
_refine_ls_shift/su_max 0.070
_refine_ls_shift/su_mean 0.004
_refine_ls_structure_factor_coef Fsqd
_refine_ls_weighting_details 'calc w=1/[\s^2^(Fo^2^)+(0.0891P)^2^+0.0000P] where P=(Fo^2^+2Fc^2^)/3'
_refine_ls_weighting_scheme calc
_refine_ls_wR_factor_gt 0.1207
_refine_ls_wR_factor_ref 0.1237
_reflns_number_gt 11207
_reflns_number_total 12810
_reflns_threshold_expression >2sigma(I)
_cod_data_source_file ja062621jsi20060414_123200.cif
_cod_data_source_block porco46
_cod_depositor_comments
;
The following automatic conversions were performed:
'_symmetry_cell_setting' value 'Monoclinic' changed to 'monoclinic'
according to '/home/saulius/struct/CIF-dictionaries/cif_core.dic'
dictionary named 'cif_core.dic' version 2.4.1 from 2010-06-29.

Automatic conversion script
Id: cif_fix_enum 1527 2010-12-29 10:47:43Z saulius 
;
_cod_original_sg_symbol_H-M P2(1)
_cod_database_code 4101334

loop_
_symmetry_equiv_pos_as_xyz
'x, y, z'
'-x, y+1/2, -z'

loop_
_atom_site_label
_atom_site_type_symbol
_atom_site_fract_x
_atom_site_fract_y
_atom_site_fract_z
_atom_site_U_iso_or_equiv
_atom_site_adp_type
_atom_site_occupancy
_atom_site_symmetry_multiplicity
_atom_site_calc_flag
_atom_site_refinement_flags
O1 O 0.36904(10) 0.07558(7) 0.75544(7) 0.0238(2) Uani 1 1 d .
O2 O 0.56886(11) 0.06702(7) 0.71703(8) 0.0264(2) Uani 1 1 d .
O3 O 0.56377(11) 0.04761(7) 0.90434(7) 0.0216(2) Uani 1 1 d .
H3O H 0.527(3) 0.0842(18) 0.8950(18) 0.053(8) Uiso 1 1 d .
O4 O 0.37448(11) -0.01660(8) 0.59783(7) 0.0248(2) Uani 1 1 d .
H4O H 0.393(3) 0.025(2) 0.592(2) 0.087(12) Uiso 1 1 d .
C1 C 0.46457(15) 0.11680(10) 0.72301(10) 0.0230(3) Uani 1 1 d .
C2 C 0.40037(18) 0.14953(10) 0.63650(11) 0.0284(4) Uani 1 1 d .
C3 C 0.4767(2) 0.15411(15) 0.57547(13) 0.0459(5) Uani 1 1 d .
H3 H 0.568(3) 0.1321(18) 0.5893(19) 0.061(8) Uiso 1 1 d .
C4 C 0.4237(3) 0.18744(19) 0.49765(15) 0.0643(8) Uani 1 1 d .
H4 H 0.476(3) 0.1861(15) 0.4509(18) 0.050(7) Uiso 1 1 d .
C5 C 0.2958(3) 0.21698(16) 0.48274(14) 0.0621(8) Uani 1 1 d .
H5A H 0.2592 0.2411 0.4305 0.075 Uiso 1 1 calc R
C6 C 0.2226(3) 0.21161(16) 0.54254(17) 0.0611(7) Uani 1 1 d .
H6 H 0.137(3) 0.2275(17) 0.5376(18) 0.055(8) Uiso 1 1 d .
C7 C 0.2723(2) 0.17847(13) 0.61987(14) 0.0420(5) Uani 1 1 d .
H7 H 0.220(2) 0.1714(13) 0.6606(16) 0.037(6) Uiso 1 1 d .
C8 C 0.52235(17) 0.18040(10) 0.78258(10) 0.0257(3) Uani 1 1 d .
C9 C 0.65198(19) 0.20349(10) 0.78809(12) 0.0320(4) Uani 1 1 d .
H9 H 0.710(2) 0.1785(14) 0.7552(16) 0.041(6) Uiso 1 1 d .
C10 C 0.7030(2) 0.26326(12) 0.84011(14) 0.0440(5) Uani 1 1 d .
H10 H 0.796(3) 0.2786(15) 0.8427(15) 0.044(6) Uiso 1 1 d .
C11 C 0.6226(3) 0.30082(12) 0.88407(13) 0.0461(5) Uani 1 1 d .
H11 H 0.667(2) 0.3450(15) 0.9239(15) 0.041(6) Uiso 1 1 d .
C12 C 0.4922(3) 0.27825(12) 0.87749(12) 0.0411(5) Uani 1 1 d .
H12 H 0.428(3) 0.3030(18) 0.9046(19) 0.063(8) Uiso 1 1 d .
C13 C 0.4428(2) 0.21730(12) 0.82702(11) 0.0343(4) Uani 1 1 d .
H13 H 0.355(2) 0.2013(15) 0.8297(15) 0.042(6) Uiso 1 1 d .
C14 C 0.41623(14) 0.00194(9) 0.77712(9) 0.0186(3) Uani 1 1 d .
H14 H 0.3418(19) -0.0314(12) 0.7535(12) 0.024(5) Uiso 1 1 d .
C15 C 0.46143(13) -0.00687(9) 0.87518(9) 0.0186(3) Uani 1 1 d .
C16 C 0.34780(14) 0.00739(9) 0.92197(10) 0.0191(3) Uani 1 1 d .
C17 C 0.22244(14) 0.02518(10) 0.87881(10) 0.0216(3) Uani 1 1 d .
H17 H 0.1985(19) 0.0286(12) 0.8200(13) 0.026(5) Uiso 1 1 d .
C18 C 0.11388(14) 0.03729(9) 0.91992(10) 0.0218(3) Uani 1 1 d .
C19 C -0.01413(16) 0.05695(10) 0.87223(11) 0.0268(3) Uani 1 1 d .
H19 H -0.023(2) 0.0644(16) 0.8069(17) 0.052(7) Uiso 1 1 d .
C20 C -0.11857(16) 0.06849(11) 0.91030(13) 0.0311(4) Uani 1 1 d .
H20 H -0.2057(19) 0.0821(11) 0.8760(12) 0.021(4) Uiso 1 1 d .
C21 C -0.09750(17) 0.05998(11) 0.99822(13) 0.0323(4) Uani 1 1 d .
H21 H -0.1689(18) 0.0626(12) 1.0251(12) 0.022(4) Uiso 1 1 d .
C22 C 0.02631(17) 0.04089(11) 1.04613(12) 0.0303(4) Uani 1 1 d .
H22 H 0.0329(18) 0.0414(11) 1.1050(13) 0.023(5) Uiso 1 1 d .
C23 C 0.13534(16) 0.02888(9) 1.00795(10) 0.0231(3) Uani 1 1 d .
C24 C 0.26969(16) 0.01116(9) 1.05625(10) 0.0226(3) Uani 1 1 d .
C25 C 0.2980(2) 0.00399(11) 1.14542(11) 0.0321(4) Uani 1 1 d .
H25 H 0.222(2) 0.0066(12) 1.1736(13) 0.029(5) Uiso 1 1 d .
C26 C 0.4240(2) -0.00943(11) 1.19187(11) 0.0350(4) Uani 1 1 d .
H26 H 0.447(3) -0.0140(17) 1.2519(18) 0.058(7) Uiso 1 1 d .
C27 C 0.52997(19) -0.01588(11) 1.15122(11) 0.0332(4) Uani 1 1 d .
H27 H 0.613(2) -0.0265(14) 1.1801(15) 0.036(6) Uiso 1 1 d .
C28 C 0.50701(17) -0.00991(10) 1.06435(11) 0.0262(3) Uani 1 1 d .
H28 H 0.5699(18) -0.0143(11) 1.0416(12) 0.015(4) Uiso 1 1 d .
C29 C 0.37609(15) 0.00250(9) 1.01369(10) 0.0214(3) Uani 1 1 d .
C30 C 0.52800(14) -0.08312(9) 0.89635(9) 0.0197(3) Uani 1 1 d .
C31 C 0.45567(15) -0.15208(10) 0.89481(10) 0.0228(3) Uani 1 1 d .
C32 C 0.31383(17) -0.15638(11) 0.86924(11) 0.0294(4) Uani 1 1 d .
H32 H 0.259(2) -0.1106(13) 0.8505(13) 0.030(5) Uiso 1 1 d .
C33 C 0.2466(2) -0.22282(12) 0.86872(14) 0.0392(4) Uani 1 1 d .
H53 H 0.159(3) -0.2253(16) 0.8478(16) 0.047(7) Uiso 1 1 d .
C34 C 0.3193(2) -0.28742(12) 0.89376(14) 0.0422(5) Uani 1 1 d .
H34 H 0.277(3) -0.3342(18) 0.8933(18) 0.058(8) Uiso 1 1 d .
C35 C 0.4545(2) -0.28508(12) 0.91790(13) 0.0381(4) Uani 1 1 d .
H35 H 0.492(3) -0.3296(16) 0.9379(17) 0.048(7) Uiso 1 1 d .
C36 C 0.52745(17) -0.21878(10) 0.92039(11) 0.0266(3) Uani 1 1 d .
C37 C 0.67219(18) -0.21747(10) 0.94726(11) 0.0269(3) Uani 1 1 d .
C38 C 0.7505(2) -0.28064(12) 0.97815(13) 0.0388(4) Uani 1 1 d .
H38 H 0.704(3) -0.3282(19) 0.9803(19) 0.063(8) Uiso 1 1 d .
C39 C 0.8887(2) -0.27549(12) 0.99977(14) 0.0436(5) Uani 1 1 d .
H39 H 0.942(2) -0.3166(16) 1.0257(16) 0.048(7) Uiso 1 1 d .
C40 C 0.9542(2) -0.21015(13) 0.99089(13) 0.0397(5) Uani 1 1 d .
H40 H 1.053(3) -0.2072(15) 1.0072(16) 0.046(6) Uiso 1 1 d .
C41 C 0.88172(17) -0.14752(11) 0.96279(11) 0.0293(4) Uani 1 1 d .
H41 H 0.925(2) -0.1055(13) 0.9584(13) 0.023(5) Uiso 1 1 d .
C42 C 0.73989(16) -0.15048(10) 0.94199(10) 0.0248(3) Uani 1 1 d .
C43 C 0.66466(15) -0.08457(9) 0.91708(10) 0.0218(3) Uani 1 1 d .
H43 H 0.7185(18) -0.0394(11) 0.9184(12) 0.020(4) Uiso 1 1 d .
C44 C 0.53323(14) -0.00749(9) 0.73204(9) 0.0198(3) Uani 1 1 d .
H44 H 0.6056(17) -0.0303(10) 0.7658(11) 0.011(4) Uiso 1 1 d .
C45 C 0.49305(15) -0.05125(10) 0.64661(10) 0.0227(3) Uani 1 1 d .
C46 C 0.45417(16) -0.13087(10) 0.66568(10) 0.0256(3) Uani 1 1 d .
C47 C 0.32165(19) -0.14852(12) 0.64855(11) 0.0315(4) Uani 1 1 d .
H47 H 0.255(2) -0.1150(15) 0.6286(16) 0.043(6) Uiso 1 1 d .
C48 C 0.2741(2) -0.22096(13) 0.65896(13) 0.0430(5) Uani 1 1 d .
C49 C 0.1338(3) -0.23498(18) 0.64114(17) 0.0608(7) Uani 1 1 d .
H49 H 0.075(3) -0.191(2) 0.626(2) 0.080(10) Uiso 1 1 d .
C50 C 0.0878(4) -0.3063(2) 0.6480(2) 0.0816(11) Uani 1 1 d .
H50A H -0.0058 -0.3157 0.6386 0.098 Uiso 1 1 calc R
C51 C 0.1798(4) -0.36437(19) 0.6689(2) 0.0877(11) Uani 1 1 d .
H51A H 0.1476 -0.4137 0.6691 0.105 Uiso 1 1 calc R
C52 C 0.3160(4) -0.35169(18) 0.6890(2) 0.0733(9) Uani 1 1 d .
H52 H 0.381(4) -0.391(2) 0.715(3) 0.092(11) Uiso 1 1 d .
C53 C 0.3659(3) -0.27841(13) 0.68521(13) 0.0479(5) Uani 1 1 d .
C54 C 0.5076(2) -0.26109(12) 0.70744(12) 0.0413(5) Uani 1 1 d .
C55 C 0.6060(3) -0.31560(15) 0.73949(15) 0.0568(7) Uani 1 1 d .
H55 H 0.569(3) -0.360(2) 0.742(2) 0.071(9) Uiso 1 1 d .
C56 C 0.7384(3) -0.29987(15) 0.76296(16) 0.0563(7) Uani 1 1 d .
H56 H 0.801(2) -0.3414(16) 0.7886(16) 0.047(7) Uiso 1 1 d .
C57 C 0.7836(3) -0.22783(15) 0.75583(14) 0.0480(6) Uani 1 1 d .
H57 H 0.866(3) -0.2148(17) 0.7736(18) 0.052(7) Uiso 1 1 d .
C58 C 0.6909(2) -0.17279(13) 0.72618(12) 0.0370(4) Uani 1 1 d .
H58 H 0.7224(18) -0.1211(12) 0.7228(12) 0.020(4) Uiso 1 1 d .
C59 C 0.55242(19) -0.18747(11) 0.69929(10) 0.0298(4) Uani 1 1 d .
C60 C 0.60228(15) -0.04934(10) 0.59545(10) 0.0239(3) Uani 1 1 d .
C61 C 0.57610(16) -0.08156(10) 0.51039(10) 0.0248(3) Uani 1 1 d .
C62 C 0.4512(2) -0.11344(12) 0.47082(12) 0.0335(4) Uani 1 1 d .
H62 H 0.391(2) -0.1159(15) 0.5030(16) 0.046(7) Uiso 1 1 d .
C63 C 0.4304(2) -0.14364(13) 0.39123(12) 0.0400(4) Uani 1 1 d .
H63 H 0.346(3) -0.1677(18) 0.3651(18) 0.060(8) Uiso 1 1 d .
C64 C 0.5327(2) -0.14431(13) 0.34752(11) 0.0404(5) Uani 1 1 d .
H64 H 0.524(2) -0.1690(15) 0.2889(16) 0.044(6) Uiso 1 1 d .
C65 C 0.6543(2) -0.11359(13) 0.38426(12) 0.0381(5) Uani 1 1 d .
H65 H 0.713(3) -0.1174(15) 0.3572(17) 0.046(7) Uiso 1 1 d .
C66 C 0.67984(17) -0.08172(11) 0.46492(11) 0.0293(4) Uani 1 1 d .
C67 C 0.80941(17) -0.05071(12) 0.50264(11) 0.0331(4) Uani 1 1 d .
C68 C 0.9190(2) -0.04998(18) 0.46246(15) 0.0553(7) Uani 1 1 d .
H68 H 0.903(3) -0.0753(19) 0.4017(19) 0.064(8) Uiso 1 1 d .
C69 C 1.0406(2) -0.0186(2) 0.50179(16) 0.0623(8) Uani 1 1 d .
H69 H 1.120(3) -0.026(2) 0.474(2) 0.079(9) Uiso 1 1 d .
C70 C 1.0611(2) 0.01194(17) 0.58165(17) 0.0548(7) Uani 1 1 d .
H70 H 1.139(3) 0.0294(16) 0.6049(16) 0.046(6) Uiso 1 1 d .
C71 C 0.95681(19) 0.01151(15) 0.62362(15) 0.0468(6) Uani 1 1 d .
H71 H 0.966(2) 0.0383(15) 0.6788(16) 0.045(6) Uiso 1 1 d .
C72 C 0.83076(16) -0.01921(12) 0.58372(11) 0.0330(4) Uani 1 1 d .
C73 C 0.72414(16) -0.01842(12) 0.62752(11) 0.0309(4) Uani 1 1 d .
H73 H 0.7451(19) 0.0019(12) 0.6821(14) 0.027(5) Uiso 1 1 d .

loop_
_atom_site_aniso_label
_atom_site_aniso_U_11
_atom_site_aniso_U_22
_atom_site_aniso_U_33
_atom_site_aniso_U_23
_atom_site_aniso_U_13
_atom_site_aniso_U_12
O1 0.0214(5) 0.0232(6) 0.0298(6) 0.0061(5) 0.0124(4) 0.0041(4)
O2 0.0248(5) 0.0249(6) 0.0343(6) -0.0028(5) 0.0166(5) -0.0012(4)
O3 0.0172(5) 0.0173(6) 0.0296(6) -0.0005(5) 0.0040(4) 0.0010(4)
O4 0.0180(5) 0.0293(7) 0.0256(5) 0.0004(5) 0.0016(4) -0.0018(5)
C1 0.0232(7) 0.0244(8) 0.0238(7) 0.0019(6) 0.0102(6) 0.0002(6)
C2 0.0372(9) 0.0244(9) 0.0232(7) 0.0032(7) 0.0062(7) -0.0078(7)
C3 0.0519(13) 0.0598(15) 0.0287(9) 0.0039(9) 0.0151(9) -0.0139(11)
C4 0.0841(19) 0.081(2) 0.0264(10) 0.0131(11) 0.0091(11) -0.0243(16)
C5 0.097(2) 0.0540(16) 0.0278(10) 0.0144(10) -0.0017(11) -0.0174(14)
C6 0.0710(17) 0.0524(16) 0.0478(13) 0.0089(12) -0.0116(12) 0.0073(13)
C7 0.0459(11) 0.0412(12) 0.0358(10) 0.0067(9) 0.0030(9) 0.0074(9)
C8 0.0351(8) 0.0224(8) 0.0190(7) 0.0042(6) 0.0049(6) 0.0031(7)
C9 0.0334(9) 0.0239(9) 0.0355(9) 0.0015(7) 0.0012(7) -0.0003(7)
C10 0.0463(12) 0.0349(11) 0.0421(11) 0.0005(9) -0.0079(9) -0.0049(9)
C11 0.0749(15) 0.0267(10) 0.0293(9) -0.0007(8) -0.0032(10) 0.0030(10)
C12 0.0651(13) 0.0324(11) 0.0269(9) -0.0006(8) 0.0128(9) 0.0065(10)
C13 0.0477(11) 0.0322(10) 0.0261(8) 0.0021(7) 0.0149(8) 0.0014(8)
C14 0.0169(6) 0.0193(8) 0.0207(6) 0.0020(6) 0.0061(5) 0.0011(5)
C15 0.0151(6) 0.0214(8) 0.0198(6) 0.0003(6) 0.0050(5) 0.0030(5)
C16 0.0180(6) 0.0186(8) 0.0223(7) 0.0002(6) 0.0083(5) -0.0004(5)
C17 0.0190(7) 0.0273(9) 0.0190(7) 0.0004(6) 0.0056(5) 0.0012(6)
C18 0.0178(6) 0.0224(8) 0.0266(7) -0.0001(6) 0.0078(6) -0.0014(6)
C19 0.0220(7) 0.0277(9) 0.0310(8) 0.0011(7) 0.0063(6) 0.0001(6)
C20 0.0202(7) 0.0270(9) 0.0470(10) -0.0050(8) 0.0098(7) -0.0031(6)
C21 0.0266(8) 0.0294(10) 0.0479(10) -0.0069(8) 0.0229(8) -0.0032(7)
C22 0.0317(8) 0.0296(10) 0.0347(9) -0.0053(7) 0.0181(7) -0.0024(7)
C23 0.0278(8) 0.0169(8) 0.0271(7) -0.0030(6) 0.0112(6) -0.0031(6)
C24 0.0292(8) 0.0180(8) 0.0221(7) -0.0004(6) 0.0091(6) -0.0003(6)
C25 0.0441(10) 0.0299(10) 0.0249(8) 0.0008(7) 0.0133(7) 0.0016(8)
C26 0.0506(11) 0.0306(10) 0.0220(8) 0.0000(7) 0.0047(7) 0.0041(8)
C27 0.0371(9) 0.0328(10) 0.0253(8) 0.0000(7) -0.0020(7) 0.0083(8)
C28 0.0256(8) 0.0280(9) 0.0246(7) 0.0024(7) 0.0051(6) 0.0050(7)
C29 0.0251(7) 0.0180(8) 0.0208(7) 0.0002(6) 0.0048(6) 0.0010(6)
C30 0.0198(7) 0.0209(8) 0.0194(6) -0.0001(6) 0.0066(5) 0.0017(6)
C31 0.0249(7) 0.0217(8) 0.0227(7) 0.0001(6) 0.0071(6) -0.0018(6)
C32 0.0272(8) 0.0298(10) 0.0321(8) -0.0016(7) 0.0086(7) -0.0070(7)
C33 0.0355(10) 0.0383(11) 0.0452(11) -0.0015(9) 0.0122(8) -0.0158(8)
C34 0.0566(12) 0.0268(10) 0.0451(11) -0.0014(9) 0.0156(9) -0.0174(9)
C35 0.0534(12) 0.0237(10) 0.0381(10) 0.0020(8) 0.0124(9) -0.0039(8)
C36 0.0362(9) 0.0194(8) 0.0262(8) 0.0003(6) 0.0112(7) -0.0007(7)
C37 0.0354(8) 0.0205(8) 0.0247(7) 0.0016(6) 0.0066(6) 0.0063(7)
C38 0.0491(11) 0.0242(10) 0.0432(10) 0.0083(8) 0.0111(9) 0.0099(8)
C39 0.0493(12) 0.0316(11) 0.0459(11) 0.0046(9) 0.0026(9) 0.0185(9)
C40 0.0316(9) 0.0416(12) 0.0425(10) -0.0006(9) 0.0015(8) 0.0162(8)
C41 0.0250(8) 0.0287(10) 0.0322(9) -0.0013(7) 0.0021(6) 0.0062(7)
C42 0.0242(7) 0.0258(9) 0.0237(7) 0.0014(6) 0.0044(6) 0.0049(6)
C43 0.0204(7) 0.0196(8) 0.0259(7) -0.0008(6) 0.0063(6) 0.0012(6)
C44 0.0182(6) 0.0225(8) 0.0201(7) -0.0028(6) 0.0069(5) 0.0001(6)
C45 0.0186(6) 0.0276(9) 0.0211(7) -0.0039(6) 0.0031(5) -0.0003(6)
C46 0.0308(8) 0.0269(9) 0.0196(7) -0.0032(6) 0.0069(6) -0.0021(7)
C47 0.0345(9) 0.0317(10) 0.0278(8) -0.0015(7) 0.0057(7) -0.0069(8)
C48 0.0532(12) 0.0402(12) 0.0324(9) -0.0031(9) 0.0031(9) -0.0173(10)
C49 0.0592(15) 0.0633(18) 0.0533(14) 0.0080(13) -0.0009(11) -0.0334(14)
C50 0.0779(19) 0.077(2) 0.0773(19) 0.0181(17) -0.0091(16) -0.0487(18)
C51 0.111(3) 0.0507(19) 0.090(2) 0.0093(17) -0.002(2) -0.0456(19)
C52 0.108(3) 0.0407(15) 0.0624(16) 0.0036(13) 0.0017(17) -0.0267(16)
C53 0.0753(15) 0.0329(12) 0.0331(10) -0.0011(9) 0.0073(10) -0.0133(11)
C54 0.0659(13) 0.0288(10) 0.0273(9) -0.0034(7) 0.0066(9) 0.0044(9)
C55 0.097(2) 0.0331(13) 0.0387(11) 0.0029(10) 0.0116(12) 0.0149(13)
C56 0.0809(18) 0.0467(15) 0.0418(12) 0.0039(10) 0.0150(12) 0.0306(13)
C57 0.0501(13) 0.0553(15) 0.0360(10) -0.0052(10) 0.0047(9) 0.0247(11)
C58 0.0434(10) 0.0407(12) 0.0262(8) -0.0061(8) 0.0070(7) 0.0143(9)
C59 0.0420(9) 0.0278(9) 0.0198(7) -0.0059(7) 0.0078(7) 0.0050(7)
C60 0.0208(7) 0.0294(9) 0.0223(7) -0.0051(6) 0.0067(6) 0.0020(6)
C61 0.0284(8) 0.0246(9) 0.0215(7) -0.0020(6) 0.0058(6) 0.0041(6)
C62 0.0354(9) 0.0383(11) 0.0260(8) -0.0062(8) 0.0056(7) -0.0049(8)
C63 0.0463(11) 0.0399(12) 0.0309(9) -0.0086(8) 0.0027(8) -0.0049(9)
C64 0.0570(12) 0.0410(12) 0.0208(8) -0.0066(8) 0.0041(8) 0.0027(9)
C65 0.0433(11) 0.0489(13) 0.0254(8) -0.0002(8) 0.0148(8) 0.0097(9)
C66 0.0303(8) 0.0337(10) 0.0246(8) 0.0006(7) 0.0078(6) 0.0082(7)
C67 0.0300(8) 0.0470(12) 0.0244(8) -0.0020(8) 0.0107(7) 0.0079(8)
C68 0.0372(10) 0.094(2) 0.0397(11) -0.0106(12) 0.0198(9) 0.0083(12)
C69 0.0333(10) 0.107(2) 0.0534(13) -0.0056(15) 0.0249(10) 0.0037(13)
C70 0.0234(9) 0.0829(19) 0.0620(14) -0.0160(13) 0.0179(9) -0.0087(10)
C71 0.0274(9) 0.0729(17) 0.0444(11) -0.0201(11) 0.0170(8) -0.0044(9)
C72 0.0228(7) 0.0474(11) 0.0309(8) -0.0097(8) 0.0104(6) 0.0021(7)
C73 0.0217(7) 0.0435(11) 0.0288(8) -0.0129(8) 0.0086(6) -0.0021(7)

loop_
_atom_type_symbol
_atom_type_description
_atom_type_scat_dispersion_real
_atom_type_scat_dispersion_imag
_atom_type_scat_source
C C 0.0033 0.0016 'International Tables Vol C Tables 4.2.6.8 and 6.1.1.4'
H H 0.0000 0.0000 'International Tables Vol C Tables 4.2.6.8 and 6.1.1.4'
O O 0.0106 0.0060 'International Tables Vol C Tables 4.2.6.8 and 6.1.1.4'

loop_
_geom_angle_atom_site_label_1
_geom_angle_atom_site_label_2
_geom_angle_atom_site_label_3
_geom_angle
C1 O1 C14 110.81(11)
C1 O2 C44 111.15(11)
O2 C1 O1 106.59(13)
O2 C1 C2 110.93(13)
O1 C1 C2 110.72(13)
O2 C1 C8 109.33(13)
O1 C1 C8 111.11(13)
C2 C1 C8 108.17(14)
C7 C2 C3 120.00(19)
C7 C2 C1 121.17(16)
C3 C2 C1 118.71(17)
C4 C3 C2 120.2(2)
C5 C4 C3 118.9(2)
C6 C5 C4 120.2(2)
C5 C6 C7 122.0(3)
C6 C7 C2 118.7(2)
C9 C8 C13 119.80(18)
C9 C8 C1 119.84(15)
C13 C8 C1 120.26(16)
C8 C9 C10 119.8(2)
C11 C10 C9 120.4(2)
C12 C11 C10 119.7(2)
C11 C12 C13 119.6(2)
C8 C13 C12 120.7(2)
O1 C14 C44 103.93(12)
O1 C14 C15 110.50(12)
C44 C14 C15 112.81(11)
O3 C15 C30 106.69(11)
O3 C15 C16 107.36(12)
C30 C15 C16 112.56(12)
O3 C15 C14 106.85(12)
C30 C15 C14 109.37(12)
C16 C15 C14 113.60(11)
C17 C16 C29 119.22(13)
C17 C16 C15 121.14(13)
C29 C16 C15 119.64(12)
C16 C17 C18 122.68(14)
C23 C18 C19 119.77(14)
C23 C18 C17 119.80(14)
C19 C18 C17 120.43(14)
C20 C19 C18 121.19(16)
C19 C20 C21 119.17(16)
C22 C21 C20 120.77(15)
C21 C22 C23 120.85(17)
C18 C23 C22 118.25(15)
C18 C23 C24 118.74(13)
C22 C23 C24 122.96(15)
C25 C24 C29 118.89(15)
C25 C24 C23 121.23(14)
C29 C24 C23 119.86(13)
C26 C25 C24 122.02(17)
C25 C26 C27 119.70(16)
C28 C27 C26 120.35(16)
C27 C28 C29 121.40(16)
C28 C29 C24 117.58(14)
C28 C29 C16 122.88(14)
C24 C29 C16 119.53(13)
C43 C30 C31 118.72(15)
C43 C30 C15 116.70(14)
C31 C30 C15 124.59(13)
C32 C31 C36 117.70(15)
C32 C31 C30 122.56(15)
C36 C31 C30 119.74(14)
C33 C32 C31 121.63(18)
C32 C33 C34 119.55(19)
C35 C34 C33 120.13(19)
C34 C35 C36 122.5(2)
C35 C36 C31 118.50(16)
C35 C36 C37 121.54(16)
C31 C36 C37 119.96(15)
C42 C37 C38 117.85(16)
C42 C37 C36 118.75(14)
C38 C37 C36 123.41(17)
C39 C38 C37 119.9(2)
C40 C39 C38 121.66(18)
C41 C40 C39 120.02(18)
C40 C41 C42 119.73(19)
C37 C42 C41 120.73(15)
C37 C42 C43 119.60(14)
C41 C42 C43 119.65(16)
C30 C43 C42 122.95(15)
O2 C44 C14 103.38(12)
O2 C44 C45 110.57(13)
C14 C44 C45 113.39(12)
O4 C45 C60 108.80(12)
O4 C45 C46 107.04(13)
C60 C45 C46 112.44(14)
O4 C45 C44 106.58(13)
C60 C45 C44 112.86(12)
C46 C45 C44 108.79(13)
C47 C46 C59 119.06(18)
C47 C46 C45 117.97(16)
C59 C46 C45 122.96(15)
C46 C47 C48 123.0(2)
C53 C48 C47 119.7(2)
C53 C48 C49 120.4(2)
C47 C48 C49 119.9(2)
C50 C49 C48 119.7(3)
C49 C50 C51 119.6(3)
C52 C51 C50 121.5(3)
C51 C52 C53 119.9(3)
C48 C53 C52 118.7(3)
C48 C53 C54 118.7(2)
C52 C53 C54 122.6(3)
C55 C54 C59 117.8(2)
C55 C54 C53 121.9(2)
C59 C54 C53 120.33(19)
C56 C55 C54 122.6(3)
C55 C56 C57 120.2(2)
C58 C57 C56 119.1(2)
C57 C58 C59 122.3(2)
C58 C59 C54 118.01(18)
C58 C59 C46 123.07(18)
C54 C59 C46 118.91(17)
C73 C60 C61 118.61(14)
C73 C60 C45 121.44(14)
C61 C60 C45 119.95(13)
C62 C61 C66 117.95(15)
C62 C61 C60 122.72(15)
C66 C61 C60 119.33(14)
C63 C62 C61 121.18(18)
C62 C63 C64 120.58(19)
C65 C64 C63 119.39(17)
C64 C65 C66 122.09(18)
C65 C66 C61 118.81(17)
C65 C66 C67 120.98(16)
C61 C66 C67 120.20(15)
C72 C67 C68 117.06(18)
C72 C67 C66 119.13(15)
C68 C67 C66 123.81(17)
C69 C68 C67 121.0(2)
C70 C69 C68 121.64(19)
C69 C70 C71 119.2(2)
C70 C71 C72 120.00(19)
C67 C72 C71 121.13(16)
C67 C72 C73 119.65(15)
C71 C72 C73 119.22(16)
C60 C73 C72 123.01(15)

loop_
_geom_bond_atom_site_label_1
_geom_bond_atom_site_label_2
_geom_bond_distance
O1 C1 1.4215(19)
O1 C14 1.4312(19)
O2 C1 1.4158(19)
O2 C44 1.430(2)
O3 C15 1.4362(19)
O4 C45 1.4320(19)
C1 C2 1.524(2)
C1 C8 1.529(2)
C2 C7 1.380(3)
C2 C3 1.394(3)
C3 C4 1.390(3)
C4 C5 1.383(5)
C5 C6 1.356(4)
C6 C7 1.376(3)
C8 C9 1.374(3)
C8 C13 1.375(3)
C9 C10 1.395(3)
C10 C11 1.383(4)
C11 C12 1.376(4)
C12 C13 1.395(3)
C14 C44 1.5475(19)
C14 C15 1.557(2)
C15 C30 1.540(2)
C15 C16 1.5475(19)
C16 C17 1.352(2)
C16 C29 1.449(2)
C17 C18 1.436(2)
C18 C23 1.400(2)
C18 C19 1.406(2)
C19 C20 1.366(2)
C20 C21 1.398(3)
C21 C22 1.370(3)
C22 C23 1.410(2)
C23 C24 1.454(2)
C24 C25 1.412(2)
C24 C29 1.424(2)
C25 C26 1.358(3)
C26 C27 1.396(3)
C27 C28 1.376(2)
C28 C29 1.420(2)
C30 C43 1.362(2)
C30 C31 1.446(2)
C31 C32 1.418(2)
C31 C36 1.423(2)
C32 C33 1.382(3)
C33 C34 1.393(3)
C34 C35 1.350(3)
C35 C36 1.407(3)
C36 C37 1.446(2)
C37 C42 1.407(3)
C37 C38 1.418(2)
C38 C39 1.381(3)
C39 C40 1.381(3)
C40 C41 1.372(3)
C41 C42 1.414(2)
C42 C43 1.425(2)
C44 C45 1.564(2)
C45 C60 1.536(2)
C45 C46 1.542(3)
C46 C47 1.359(2)
C46 C59 1.450(2)
C47 C48 1.419(3)
C48 C53 1.399(4)
C48 C49 1.422(3)
C49 C50 1.384(4)
C50 C51 1.399(6)
C51 C52 1.377(5)
C52 C53 1.425(4)
C53 C54 1.447(3)
C54 C55 1.419(3)
C54 C59 1.423(3)
C55 C56 1.352(5)
C56 C57 1.394(4)
C57 C58 1.382(3)
C58 C59 1.410(3)
C60 C73 1.357(2)
C60 C61 1.462(2)
C61 C62 1.415(2)
C61 C66 1.423(2)
C62 C63 1.370(3)
C63 C64 1.391(3)
C64 C65 1.369(3)
C65 C66 1.396(3)
C66 C67 1.441(3)
C67 C72 1.401(2)
C67 C68 1.419(3)
C68 C69 1.383(4)
C69 C70 1.377(4)
C70 C71 1.390(3)
C71 C72 1.418(3)
C72 C73 1.431(2)

loop_
_cod_related_entry_id
_cod_related_entry_database
_cod_related_entry_code
1 ChemSpider 30660016
